data_7243803
loop_
_publ_author_name
'Adcock, Alyssa K.'
'Marwitz, Alexander C.'
'Sanz, Lulio A.'
'Lee Ayscue, R.'
'Bertke, Jeffery A.'
'Knope, Karah E.'

_publ_section_title
;
 Synthesis, structural characterization, and luminescence properties of
 heteroleptic bismuth-organic compounds
;
_journal_issue 46
_journal_name_full CrystEngComm
_journal_page_first 8183
_journal_page_last 8197
_journal_paper_doi 10.1039/D1CE01242H
_journal_volume 23
_journal_year 2021
_chemical_formula_moiety 'C32 H28 Bi2 N8 O8, 2(N O3)'
_chemical_formula_sum 'C32 H28 Bi2 N10 O14'
_chemical_formula_weight 1194.60
_space_group_crystal_system monoclinic
_space_group_IT_number 14
_space_group_name_Hall '-P 2yn'
_space_group_name_H-M_alt 'P 1 21/n 1'
_atom_sites_solution_hydrogens geom
_audit_creation_method SHELXL-2018/3
_audit_update_record
;
2019-04-30 deposited with the CCDC.	2021-10-29 downloaded from the CCDC.
;
_cell_angle_alpha 90
_cell_angle_beta 94.194(2)
_cell_angle_gamma 90
_cell_formula_units_Z 2
_cell_length_a 11.0626(5)
_cell_length_b 13.5522(6)
_cell_length_c 11.9227(5)
_cell_measurement_reflns_used 7938
_cell_measurement_temperature 100(2)
_cell_measurement_theta_max 26.18
_cell_measurement_theta_min 2.28
_cell_volume 1782.70(14)
_computing_cell_refinement 'SAINT V8.34A (Bruker, 2005)'
_computing_data_collection 'APEX2 V2014.9-0 (Bruker, 2014)'
_computing_data_reduction
; 
SAINT V8.34A, XPREP v2014/2, SADABS V2014/4 (Bruker, 2014) 
;
_computing_molecular_graphics 'ShelXle (Sheldrick, 2011)'
_computing_publication_material 'enCIFer V1.6.1. (IUCr, 2017)'
_computing_structure_refinement 'SHELXL-2018/3 (Sheldrick, 2018)'
_computing_structure_solution 'SHELXT 2014/5 (Sheldrick, 2014)'
_diffrn_ambient_temperature 100(2)
_diffrn_measured_fraction_theta_full 1.000
_diffrn_measured_fraction_theta_max 1.000
_diffrn_measurement_device 'Bruker D8 Quest/Photon 100'
_diffrn_measurement_method 'profile data from \f and \w scans'
_diffrn_radiation_monochromator 'multilayer mirrors'
_diffrn_radiation_source 'microfocus sealed tube'
_diffrn_radiation_type MoK\a
_diffrn_radiation_wavelength 0.71073
_diffrn_reflns_av_R_equivalents 0.0668
_diffrn_reflns_av_unetI/netI 0.0495
_diffrn_reflns_Laue_measured_fraction_full 1.000
_diffrn_reflns_Laue_measured_fraction_max 1.000
_diffrn_reflns_limit_h_max 13
_diffrn_reflns_limit_h_min -13
_diffrn_reflns_limit_k_max 16
_diffrn_reflns_limit_k_min -16
_diffrn_reflns_limit_l_max 14
_diffrn_reflns_limit_l_min -14
_diffrn_reflns_number 23111
_diffrn_reflns_point_group_measured_fraction_full 1.000
_diffrn_reflns_point_group_measured_fraction_max 1.000
_diffrn_reflns_theta_full 25.500
_diffrn_reflns_theta_max 26.419
_diffrn_reflns_theta_min 2.380
_exptl_absorpt_coefficient_mu 9.944
_exptl_absorpt_correction_T_max 0.7361
_exptl_absorpt_correction_T_min 0.6042
_exptl_absorpt_correction_type multi-scan
_exptl_absorpt_process_details 'SADABS V2016/2 (Bruker, 2016)'
_exptl_crystal_colour colorless
_exptl_crystal_density_diffrn 2.225
_exptl_crystal_density_method 'not measured'
_exptl_crystal_description block
_exptl_crystal_F_000 1136
_exptl_crystal_size_max 0.103
_exptl_crystal_size_mid 0.066
_exptl_crystal_size_min 0.056
_refine_diff_density_max 2.297
_refine_diff_density_min -0.750
_refine_diff_density_rms 0.172
_refine_ls_extinction_method none
_refine_ls_goodness_of_fit_ref 1.021
_refine_ls_hydrogen_treatment constr
_refine_ls_matrix_type full
_refine_ls_number_parameters 263
_refine_ls_number_reflns 3652
_refine_ls_number_restraints 0
_refine_ls_restrained_S_all 1.021
_refine_ls_R_factor_all 0.0506
_refine_ls_R_factor_gt 0.0277
_refine_ls_shift/su_max 0.001
_refine_ls_shift/su_mean 0.000
_refine_ls_structure_factor_coef Fsqd
_refine_ls_weighting_details 'w=1/[\s^2^(Fo^2^)+(0.0080P)^2^+4.2861P] where P=(Fo^2^+2Fc^2^)/3'
_refine_ls_weighting_scheme calc
_refine_ls_wR_factor_gt 0.0417
_refine_ls_wR_factor_ref 0.0461
_reflns_Friedel_coverage 0.000
_reflns_number_gt 2845
_reflns_number_total 3652
_reflns_threshold_expression 'I > 2\s(I)'
_cod_data_source_file d1ce01242h2.cif
_cod_data_source_block p21onn_a
_cod_depositor_comments 'Adding full bibliography for 7243803--7243808.cif.'
_cod_original_sg_symbol_H-M 'P 21/n'
_cod_database_code 7243803
_shelx_shelxl_version_number 2018/3
_shelx_space_group_comment
;
The symmetry employed for this shelxl refinement is uniquely defined
by the following loop, which should always be used as a source of
symmetry information in preference to the above space-group names.
They are only intended as comments.
;
_shelx_estimated_absorpt_t_min 0.427
_shelx_estimated_absorpt_t_max 0.606

loop_
_space_group_symop_operation_xyz
'x, y, z'
'-x+1/2, y+1/2, -z+1/2'
'-x, -y, -z'
'x-1/2, -y-1/2, z-1/2'

loop_
_atom_site_label
_atom_site_type_symbol
_atom_site_fract_x
_atom_site_fract_y
_atom_site_fract_z
_atom_site_U_iso_or_equiv
_atom_site_adp_type
_atom_site_occupancy
_atom_site_site_symmetry_order
_atom_site_calc_flag
_atom_site_refinement_flags_posn
_atom_site_refinement_flags_adp
_atom_site_refinement_flags_occupancy
_atom_site_disorder_assembly
_atom_site_disorder_group
Bi1 Bi 0.48971(2) 0.56062(2) 0.35468(2) 0.01184(6) Uani 1 1 d . . . . .
C11 C 0.2592(5) 0.6351(4) 0.4941(4) 0.0165(12) Uani 1 1 d . . . . .
H11 H 0.324687 0.657916 0.543286 0.020 Uiso 1 1 calc R U . . .
C12 C 0.1430(4) 0.6523(4) 0.5220(4) 0.0164(12) Uani 1 1 d . . . . .
H12 H 0.128256 0.686468 0.589239 0.020 Uiso 1 1 calc R U . . .
C13 C 0.0474(5) 0.6188(4) 0.4503(4) 0.0195(12) Uani 1 1 d . . . . .
H13 H -0.034062 0.628562 0.468094 0.023 Uiso 1 1 calc R U . . .
C14 C 0.0728(4) 0.5710(4) 0.3524(4) 0.0205(12) Uani 1 1 d . . . . .
H14 H 0.008528 0.547494 0.302307 0.025 Uiso 1 1 calc R U . . .
C15 C 0.1916(4) 0.5574(4) 0.3273(4) 0.0145(10) Uani 1 1 d . . . . .
C16 C 0.2253(4) 0.5082(4) 0.2229(4) 0.0141(11) Uani 1 1 d . . . . .
C17 C 0.1390(4) 0.4863(4) 0.1356(4) 0.0172(12) Uani 1 1 d . . . . .
H17 H 0.056684 0.504896 0.139984 0.021 Uiso 1 1 calc R U . . .
C18 C 0.1752(4) 0.4371(4) 0.0428(4) 0.0176(11) Uani 1 1 d . . . . .
H18 H 0.117510 0.420997 -0.017355 0.021 Uiso 1 1 calc R U . . .
C19 C 0.2952(4) 0.4112(4) 0.0372(4) 0.0183(12) Uani 1 1 d . . . . .
H19 H 0.320688 0.375820 -0.025707 0.022 Uiso 1 1 calc R U . . .
C110 C 0.3780(4) 0.4376(4) 0.1251(4) 0.0122(10) Uani 1 1 d . . . . .
C111 C 0.5081(5) 0.4123(3) 0.1242(4) 0.0162(12) Uani 1 1 d . . . . .
C112 C 0.5546(4) 0.3606(3) 0.0365(4) 0.0170(12) Uani 1 1 d . . . . .
H112 H 0.503376 0.342161 -0.027466 0.020 Uiso 1 1 calc R U . . .
C113 C 0.6767(5) 0.3360(4) 0.0432(4) 0.0186(12) Uani 1 1 d . . . . .
H113 H 0.709416 0.299642 -0.015560 0.022 Uiso 1 1 calc R U . . .
C114 C 0.7499(5) 0.3647(4) 0.1355(4) 0.0185(12) Uani 1 1 d . . . . .
H114 H 0.833609 0.348231 0.142091 0.022 Uiso 1 1 calc R U . . .
C115 C 0.6985(4) 0.4182(4) 0.2184(4) 0.0173(12) Uani 1 1 d . . . . .
H115 H 0.749315 0.439422 0.281524 0.021 Uiso 1 1 calc R U . . .
N11 N 0.2841(3) 0.5873(3) 0.3998(3) 0.0139(9) Uani 1 1 d . . . . .
N12 N 0.3423(4) 0.4857(3) 0.2155(3) 0.0132(9) Uani 1 1 d . . . . .
N13 N 0.5813(3) 0.4414(3) 0.2144(3) 0.0140(9) Uani 1 1 d . . . . .
N21 N 0.4365(4) 0.7684(3) 0.2625(3) 0.0175(10) Uani 1 1 d . . . . .
O21 O 0.3845(3) 0.6940(3) 0.2156(3) 0.0186(8) Uani 1 1 d . . . . .
O22 O 0.4714(3) 0.7615(2) 0.3653(3) 0.0174(8) Uani 1 1 d . . . . .
O23 O 0.4522(3) 0.8446(3) 0.2087(3) 0.0258(9) Uani 1 1 d . . . . .
N31 N 0.7427(4) 0.6436(3) 0.2653(4) 0.0194(10) Uani 1 1 d . . . . .
O31 O 0.6422(3) 0.6644(3) 0.2130(3) 0.0181(8) Uani 1 1 d . . . . .
O32 O 0.7418(3) 0.6077(3) 0.3634(3) 0.0213(8) Uani 1 1 d . . . . .
O33 O 0.8382(3) 0.6581(3) 0.2208(3) 0.0340(10) Uani 1 1 d . . . . .
O41 O 0.4694(3) 0.4202(2) 0.4482(2) 0.0133(8) Uani 1 1 d . . . . .
C41 C 0.4060(5) 0.3349(4) 0.4049(4) 0.0233(13) Uani 1 1 d . . . . .
H41A H 0.321755 0.352513 0.382497 0.035 Uiso 1 1 calc R U . . .
H41B H 0.407715 0.283761 0.463042 0.035 Uiso 1 1 calc R U . . .
H41C H 0.445126 0.310030 0.339380 0.035 Uiso 1 1 calc R U . . .

loop_
_atom_site_aniso_label
_atom_site_aniso_U_11
_atom_site_aniso_U_22
_atom_site_aniso_U_33
_atom_site_aniso_U_23
_atom_site_aniso_U_13
_atom_site_aniso_U_12
Bi1 0.01104(10) 0.01514(10) 0.00938(9) 0.00008(10) 0.00107(6) -0.00006(10)
C11 0.019(3) 0.016(3) 0.015(3) 0.004(2) 0.000(2) 0.002(2)
C12 0.017(3) 0.018(3) 0.014(3) -0.002(2) 0.002(2) 0.004(2)
C13 0.012(3) 0.023(3) 0.025(3) 0.004(2) 0.007(2) 0.004(2)
C14 0.015(3) 0.020(3) 0.025(3) -0.005(3) -0.001(2) 0.001(3)
C15 0.014(3) 0.017(3) 0.012(2) 0.000(2) 0.0013(19) 0.000(3)
C16 0.009(3) 0.015(3) 0.019(3) 0.003(2) 0.000(2) 0.002(2)
C17 0.008(3) 0.022(3) 0.021(3) 0.003(2) -0.005(2) 0.001(2)
C18 0.019(3) 0.021(3) 0.012(2) 0.001(3) -0.004(2) -0.006(3)
C19 0.020(3) 0.021(3) 0.014(3) -0.002(2) 0.004(2) -0.002(2)
C110 0.013(3) 0.012(2) 0.012(2) 0.003(2) 0.0017(19) 0.004(2)
C111 0.022(3) 0.012(3) 0.016(3) -0.002(2) 0.010(2) -0.005(2)
C112 0.019(3) 0.013(3) 0.019(3) 0.002(2) 0.000(2) -0.003(2)
C113 0.023(3) 0.016(3) 0.018(3) 0.003(2) 0.011(2) 0.007(2)
C114 0.012(3) 0.023(3) 0.022(3) 0.006(2) 0.006(2) 0.004(2)
C115 0.015(3) 0.022(3) 0.015(3) 0.007(2) 0.002(2) 0.001(2)
N11 0.013(2) 0.016(2) 0.014(2) 0.0028(17) 0.0018(17) 0.0004(18)
N12 0.013(2) 0.013(2) 0.014(2) 0.0020(18) 0.0000(17) -0.0001(19)
N13 0.011(2) 0.020(2) 0.012(2) 0.000(2) 0.0028(16) 0.002(2)
N21 0.014(2) 0.020(3) 0.018(2) 0.003(2) 0.0032(19) 0.005(2)
O21 0.020(2) 0.020(2) 0.0162(19) -0.0028(16) -0.0009(15) -0.0024(17)
O22 0.022(2) 0.0181(19) 0.0123(19) 0.0009(16) 0.0004(15) 0.0000(16)
O23 0.035(2) 0.018(2) 0.027(2) 0.0097(17) 0.0135(18) 0.0032(18)
N31 0.019(3) 0.019(2) 0.020(3) -0.002(2) 0.003(2) 0.000(2)
O31 0.0102(19) 0.028(2) 0.0158(18) 0.0049(16) 0.0006(15) 0.0035(17)
O32 0.020(2) 0.027(2) 0.016(2) 0.0029(17) -0.0037(16) -0.0035(17)
O33 0.015(2) 0.060(3) 0.028(2) 0.001(2) 0.0077(17) -0.002(2)
O41 0.0140(18) 0.016(2) 0.0097(16) 0.0017(14) -0.0013(13) -0.0023(15)
C41 0.030(3) 0.021(3) 0.018(3) 0.000(2) -0.002(2) -0.009(3)

loop_
_atom_type_symbol
_atom_type_description
_atom_type_scat_dispersion_real
_atom_type_scat_dispersion_imag
_atom_type_scat_source
C C 0.0033 0.0016 'International Tables Vol C Tables 4.2.6.8 and 6.1.1.4'
H H 0.0000 0.0000 'International Tables Vol C Tables 4.2.6.8 and 6.1.1.4'
Bi Bi -4.1077 10.2566 'International Tables Vol C Tables 4.2.6.8 and 6.1.1.4'
N N 0.0061 0.0033 'International Tables Vol C Tables 4.2.6.8 and 6.1.1.4'
O O 0.0106 0.0060 'International Tables Vol C Tables 4.2.6.8 and 6.1.1.4'

loop_
_geom_angle_atom_site_label_1
_geom_angle_atom_site_label_2
_geom_angle_atom_site_label_3
_geom_angle
_geom_angle_site_symmetry_1
_geom_angle_site_symmetry_3
_geom_angle_publ_flag
O41 Bi1 O41 67.44(13) . 3_666 ?
O41 Bi1 N11 83.35(12) . . ?
O41 Bi1 N11 82.94(12) 3_666 . ?
O41 Bi1 N12 84.19(12) . . ?
O41 Bi1 N12 141.43(12) 3_666 . ?
N11 Bi1 N12 67.74(13) . . ?
O41 Bi1 N13 81.29(12) . . ?
O41 Bi1 N13 130.78(11) 3_666 . ?
N11 Bi1 N13 131.38(12) . . ?
N12 Bi1 N13 65.00(12) . . ?
O41 Bi1 O21 146.83(11) . . ?
O41 Bi1 O21 125.82(10) 3_666 . ?
N11 Bi1 O21 70.10(11) . . ?
N12 Bi1 O21 67.79(12) . . ?
N13 Bi1 O21 101.27(11) . . ?
O41 Bi1 O22 144.85(10) . . ?
O41 Bi1 O22 81.64(10) 3_666 . ?
N11 Bi1 O22 76.42(11) . . ?
N12 Bi1 O22 113.24(11) . . ?
N13 Bi1 O22 133.35(11) . . ?
O21 Bi1 O22 47.33(10) . . ?
N11 C11 C12 122.6(5) . . ?
N11 C11 H11 118.7 . . ?
C12 C11 H11 118.7 . . ?
C11 C12 C13 118.7(5) . . ?
C11 C12 H12 120.6 . . ?
C13 C12 H12 120.6 . . ?
C14 C13 C12 118.7(5) . . ?
C14 C13 H13 120.6 . . ?
C12 C13 H13 120.6 . . ?
C15 C14 C13 120.1(5) . . ?
C15 C14 H14 119.9 . . ?
C13 C14 H14 119.9 . . ?
N11 C15 C14 120.5(4) . . ?
N11 C15 C16 116.5(4) . . ?
C14 C15 C16 123.0(4) . . ?
N12 C16 C17 121.0(4) . . ?
N12 C16 C15 117.5(4) . . ?
C17 C16 C15 121.5(4) . . ?
C18 C17 C16 118.7(5) . . ?
C18 C17 H17 120.6 . . ?
C16 C17 H17 120.6 . . ?
C17 C18 C19 120.0(4) . . ?
C17 C18 H18 120.0 . . ?
C19 C18 H18 120.0 . . ?
C18 C19 C110 118.8(5) . . ?
C18 C19 H19 120.6 . . ?
C110 C19 H19 120.6 . . ?
N12 C110 C19 121.0(4) . . ?
N12 C110 C111 117.5(4) . . ?
C19 C110 C111 121.6(4) . . ?
N13 C111 C112 120.7(5) . . ?
N13 C111 C110 116.8(4) . . ?
C112 C111 C110 122.5(4) . . ?
C113 C112 C111 119.4(5) . . ?
C113 C112 H112 120.3 . . ?
C111 C112 H112 120.3 . . ?
C114 C113 C112 119.5(5) . . ?
C114 C113 H113 120.2 . . ?
C112 C113 H113 120.2 . . ?
C113 C114 C115 118.2(5) . . ?
C113 C114 H114 120.9 . . ?
C115 C114 H114 120.9 . . ?
N13 C115 C114 123.3(5) . . ?
N13 C115 H115 118.4 . . ?
C114 C115 H115 118.4 . . ?
C11 N11 C15 119.2(4) . . ?
C11 N11 Bi1 121.0(3) . . ?
C15 N11 Bi1 119.7(3) . . ?
C16 N12 C110 120.4(4) . . ?
C16 N12 Bi1 117.3(3) . . ?
C110 N12 Bi1 121.5(3) . . ?
C115 N13 C111 118.9(4) . . ?
C115 N13 Bi1 123.4(3) . . ?
C111 N13 Bi1 117.1(3) . . ?
O23 N21 O22 121.5(4) . . ?
O23 N21 O21 120.8(4) . . ?
O22 N21 O21 117.7(4) . . ?
N21 O21 Bi1 95.8(2) . . ?
N21 O22 Bi1 92.7(3) . . ?
O33 N31 O32 121.6(4) . . ?
O33 N31 O31 120.1(4) . . ?
O32 N31 O31 118.3(4) . . ?
C41 O41 Bi1 125.1(3) . . ?
C41 O41 Bi1 119.9(3) . 3_666 ?
Bi1 O41 Bi1 112.56(13) . 3_666 ?
O41 C41 H41A 109.5 . . ?
O41 C41 H41B 109.5 . . ?
H41A C41 H41B 109.5 . . ?
O41 C41 H41C 109.5 . . ?
H41A C41 H41C 109.5 . . ?
H41B C41 H41C 109.5 . . ?

loop_
_geom_bond_atom_site_label_1
_geom_bond_atom_site_label_2
_geom_bond_distance
_geom_bond_site_symmetry_2
_geom_bond_publ_flag
Bi1 O41 2.225(3) . ?
Bi1 O41 2.375(3) 3_666 ?
Bi1 N11 2.402(4) . ?
Bi1 N12 2.459(4) . ?
Bi1 N13 2.585(4) . ?
Bi1 O21 2.663(3) . ?
Bi1 O22 2.734(3) . ?
C11 N11 1.343(6) . ?
C11 C12 1.372(7) . ?
C11 H11 0.9500 . ?
C12 C13 1.387(7) . ?
C12 H12 0.9500 . ?
C13 C14 1.381(7) . ?
C13 H13 0.9500 . ?
C14 C15 1.381(6) . ?
C14 H14 0.9500 . ?
C15 N11 1.353(6) . ?
C15 C16 1.483(6) . ?
C16 N12 1.339(6) . ?
C16 C17 1.393(6) . ?
C17 C18 1.375(7) . ?
C17 H17 0.9500 . ?
C18 C19 1.380(7) . ?
C18 H18 0.9500 . ?
C19 C110 1.387(6) . ?
C19 H19 0.9500 . ?
C110 N12 1.344(6) . ?
C110 C111 1.480(7) . ?
C111 N13 1.357(6) . ?
C111 C112 1.388(6) . ?
C112 C113 1.387(7) . ?
C112 H112 0.9500 . ?
C113 C114 1.374(7) . ?
C113 H113 0.9500 . ?
C114 C115 1.382(7) . ?
C114 H114 0.9500 . ?
C115 N13 1.332(6) . ?
C115 H115 0.9500 . ?
N21 O23 1.235(5) . ?
N21 O22 1.261(5) . ?
N21 O21 1.270(5) . ?
N31 O33 1.232(5) . ?
N31 O32 1.267(5) . ?
N31 O31 1.267(5) . ?
O41 C41 1.429(5) . ?
C41 H41A 0.9800 . ?
C41 H41B 0.9800 . ?
C41 H41C 0.9800 . ?
